data_4125295
loop_
_publ_author_name
'Boyce, Jonathan H.'
'Eschenbrenner-Lux, Vincent'
'Porco, Jr, John A'

_publ_section_title
;
 Syntheses of (+)-30-epi-, (-)-6-epi-,
 (+-)-6,30-epi-13,14-Didehydroxyisogarcinol and
 (+-)-6,30-epi-Garcimultiflorone A Utilizing Highly Diastereoselective,
 Lewis Acid-Controlled Cyclizations.
;
_journal_issue 44
_journal_name_full 'Journal of the American Chemical Society'
_journal_page_first 14789
_journal_page_last 14797
_journal_paper_doi 10.1021/jacs.6b09727
_journal_volume 138
_journal_year 2016
_chemical_formula_moiety 'C32 H38 O4'
_chemical_formula_sum 'C32 H38 O4'
_chemical_formula_weight 486.62
_space_group_crystal_system monoclinic
_space_group_IT_number 14
_space_group_name_Hall '-P 2yn'
_space_group_name_H-M_alt 'P 1 21/n 1'
_symmetry_space_group_name_Hall '-P 2yn'
_symmetry_space_group_name_H-M 'P 1 21/n 1'
_atom_sites_solution_hydrogens geom
_audit_creation_method SHELXL-2014/7
_audit_update_record
;
2016-08-31 # Formatted by publCIF
;
_cell_angle_alpha 90
_cell_angle_beta 94.993(3)
_cell_angle_gamma 90
_cell_formula_units_Z 4
_cell_length_a 10.9732(10)
_cell_length_b 16.0101(14)
_cell_length_c 15.5863(14)
_cell_measurement_reflns_used 9577
_cell_measurement_temperature 100(2)
_cell_measurement_theta_max 66.293
_cell_measurement_theta_min 2.760
_cell_volume 2727.8(4)
_computing_cell_refinement 'SAINT (Bruker, 2006)'
_computing_data_collection 'APEX2 (Bruker, 2006)'
_computing_data_reduction 'SAINT (Bruker, 2006)'
_computing_molecular_graphics 'Olex2 (Dolomanov et al., 2009)'
_computing_publication_material 'Olex2 (Dolomanov et al., 2009)'
_computing_structure_refinement 'SHELXL-2014/7 (Sheldrick, 2014)'
_computing_structure_solution 'SHELXT (Sheldrick, 2015)'
_diffrn_ambient_temperature 100(2)
_diffrn_measured_fraction_theta_full 0.996
_diffrn_measured_fraction_theta_max 0.996
_diffrn_measurement_device_type 'Bruker Proteum-R'
_diffrn_measurement_method '/w and /f scans'
_diffrn_radiation_monochromator Montel
_diffrn_radiation_type CuK\a
_diffrn_radiation_wavelength 1.54178
_diffrn_reflns_av_R_equivalents 0.0485
_diffrn_reflns_av_unetI/netI 0.0197
_diffrn_reflns_Laue_measured_fraction_full 0.996
_diffrn_reflns_Laue_measured_fraction_max 0.996
_diffrn_reflns_limit_h_max 13
_diffrn_reflns_limit_h_min -13
_diffrn_reflns_limit_k_max 18
_diffrn_reflns_limit_k_min -17
_diffrn_reflns_limit_l_max 18
_diffrn_reflns_limit_l_min -18
_diffrn_reflns_number 88704
_diffrn_reflns_point_group_measured_fraction_full 0.996
_diffrn_reflns_point_group_measured_fraction_max 0.996
_diffrn_reflns_theta_full 66.691
_diffrn_reflns_theta_max 66.691
_diffrn_reflns_theta_min 4.898
_diffrn_source 'rotating anode'
_exptl_absorpt_coefficient_mu 0.604
_exptl_absorpt_correction_T_max 0.8610
_exptl_absorpt_correction_T_min 0.8289
_exptl_absorpt_correction_type multi-scan
_exptl_absorpt_process_details 'SADABS (Sheldrick, 2015)'
_exptl_crystal_colour colorless
_exptl_crystal_density_diffrn 1.185
_exptl_crystal_description prism
_exptl_crystal_F_000 1048
_exptl_crystal_size_max 0.4
_exptl_crystal_size_mid 0.3
_exptl_crystal_size_min 0.25
_refine_diff_density_max 0.249
_refine_diff_density_min -0.216
_refine_diff_density_rms 0.042
_refine_ls_extinction_method none
_refine_ls_goodness_of_fit_ref 1.046
_refine_ls_hydrogen_treatment constr
_refine_ls_matrix_type full
_refine_ls_number_parameters 348
_refine_ls_number_reflns 4803
_refine_ls_number_restraints 0
_refine_ls_restrained_S_all 1.046
_refine_ls_R_factor_all 0.0389
_refine_ls_R_factor_gt 0.0386
_refine_ls_shift/su_max 0.001
_refine_ls_shift/su_mean 0.000
_refine_ls_structure_factor_coef Fsqd
_refine_ls_weighting_details 'w=1/[\s^2^(Fo^2^)+(0.0420P)^2^+1.1820P] where P=(Fo^2^+2Fc^2^)/3'
_refine_ls_weighting_scheme calc
_refine_ls_wR_factor_gt 0.0952
_refine_ls_wR_factor_ref 0.0955
_reflns_Friedel_coverage 0.000
_reflns_number_gt 4745
_reflns_number_total 4803
_reflns_threshold_expression 'I > 2\s(I)'
_cod_data_source_file ja6b09727_si_003.cif
_cod_data_source_block boyce6_0m
_cod_depositor_comments 'Adding full bibliography for 4125295--4125297.cif.'
_cod_database_code 4125295
_publcif_datablock.id {8c4b6315-80fd-4fe0-9721-f74f37473fa9}

_shelx_shelxl_version_number 2014/7
_shelx_space_group_comment
;
The symmetry employed for this shelxl refinement is uniquely defined
by the following loop, which should always be used as a source of
symmetry information in preference to the above space-group names.
They are only intended as comments.
;

loop_
_space_group_symop_operation_xyz
'x, y, z'
'-x+1/2, y+1/2, -z+1/2'
'-x, -y, -z'
'x-1/2, -y-1/2, z-1/2'

loop_
_atom_site_label
_atom_site_type_symbol
_atom_site_fract_x
_atom_site_fract_y
_atom_site_fract_z
_atom_site_U_iso_or_equiv
_atom_site_adp_type
_atom_site_occupancy
_atom_site_site_symmetry_order
_atom_site_calc_flag
_atom_site_refinement_flags_posn
_atom_site_refinement_flags_adp
_atom_site_refinement_flags_occupancy
_atom_site_disorder_assembly
_atom_site_disorder_group
O32 O 0.40162(7) 0.61725(5) 0.75037(5) 0.02160(19) Uani 1 1 d . . . . .
O34 O 0.20176(8) 0.61749(5) 0.48014(5) 0.0258(2) Uani 1 1 d . . . . .
O31 O 0.33969(8) 0.78687(6) 0.83505(5) 0.0263(2) Uani 1 1 d . . . . .
O33 O 0.14828(8) 0.83476(5) 0.66303(6) 0.0326(2) Uani 1 1 d . . . . .
C9 C 0.31575(9) 0.64635(7) 0.69214(7) 0.0162(2) Uani 1 1 d . . . . .
C10 C 0.24796(10) 0.58712(7) 0.62971(7) 0.0165(2) Uani 1 1 d . . . . .
C28 C 0.19072(10) 0.63780(7) 0.55396(7) 0.0187(2) Uani 1 1 d . . . . .
C7 C 0.36261(10) 0.78331(7) 0.76035(7) 0.0180(2) Uani 1 1 d . . . . .
C11 C 0.33705(10) 0.52147(7) 0.60060(7) 0.0187(2) Uani 1 1 d . . . . .
H11A H 0.2907 0.4783 0.5659 0.022 Uiso 1 1 calc R U . . .
H11B H 0.3945 0.5484 0.5635 0.022 Uiso 1 1 calc R U . . .
C8 C 0.28892(10) 0.72829(7) 0.69641(7) 0.0177(2) Uani 1 1 d . . . . .
C6 C 0.46616(10) 0.83072(7) 0.72841(7) 0.0191(2) Uani 1 1 d . . . . .
C12 C 0.40968(10) 0.47981(7) 0.67707(7) 0.0201(2) Uani 1 1 d . . . . .
H12 H 0.3497 0.4513 0.7120 0.024 Uiso 1 1 calc R U . . .
C19 C 0.13752(10) 0.54612(7) 0.67000(7) 0.0196(2) Uani 1 1 d . . . . .
H19A H 0.1021 0.5030 0.6296 0.024 Uiso 1 1 calc R U . . .
H19B H 0.1687 0.5172 0.7236 0.024 Uiso 1 1 calc R U . . .
C29 C 0.18159(11) 0.76347(7) 0.64889(8) 0.0223(3) Uani 1 1 d . . . . .
C1 C 0.55286(11) 0.86663(8) 0.78825(8) 0.0248(3) Uani 1 1 d . . . . .
H1 H 0.5437 0.8620 0.8481 0.030 Uiso 1 1 calc R U . . .
C27 C 0.11072(11) 0.70999(7) 0.57876(8) 0.0222(3) Uani 1 1 d . . . . .
C13 C 0.47956(11) 0.54418(7) 0.73566(8) 0.0237(3) Uani 1 1 d . . . . .
C20 C 0.03386(10) 0.60604(8) 0.69144(8) 0.0234(3) Uani 1 1 d . . . . .
H20 H -0.0386 0.5688 0.6955 0.028 Uiso 1 1 calc R U . . .
C24 C -0.00591(10) 0.66690(8) 0.61546(8) 0.0252(3) Uani 1 1 d . . . . .
C5 C 0.47908(12) 0.83864(8) 0.64078(8) 0.0267(3) Uani 1 1 d . . . . .
H5 H 0.4209 0.8137 0.5998 0.032 Uiso 1 1 calc R U . . .
C16 C 0.49586(11) 0.41234(8) 0.64639(9) 0.0263(3) Uani 1 1 d . . . . .
H16A H 0.5530 0.4384 0.6085 0.032 Uiso 1 1 calc R U . . .
H16B H 0.5449 0.3887 0.6969 0.032 Uiso 1 1 calc R U . . .
C17 C 0.42798(12) 0.34324(7) 0.59842(8) 0.0273(3) Uani 1 1 d . . . . .
H17 H 0.3547 0.3240 0.6202 0.033 Uiso 1 1 calc R U . . .
C30 C 0.07728(12) 0.76840(8) 0.50066(9) 0.0303(3) Uani 1 1 d . . . . .
H30A H 0.0205 0.7387 0.4583 0.036 Uiso 0.691(6) 1 calc R U P A 1
H30B H 0.0341 0.8181 0.5206 0.036 Uiso 0.691(6) 1 calc R U P A 1
H30C H 0.0539 0.7339 0.4491 0.036 Uiso 0.309(6) 1 calc R U P A 2
H30D H 0.0057 0.8028 0.5124 0.036 Uiso 0.309(6) 1 calc R U P A 2
C26 C -0.07497(11) 0.61515(8) 0.54294(9) 0.0305(3) Uani 1 1 d . . . . .
H26A H -0.1055 0.6524 0.4960 0.046 Uiso 1 1 calc R U . . .
H26B H -0.1440 0.5862 0.5657 0.046 Uiso 1 1 calc R U . . .
H26C H -0.0192 0.5740 0.5211 0.046 Uiso 1 1 calc R U . . .
C21 C 0.05471(11) 0.64684(8) 0.78203(8) 0.0275(3) Uani 1 1 d . . . . .
H21A H 0.1166 0.6916 0.7803 0.033 Uiso 1 1 calc R U . . .
H21B H -0.0226 0.6728 0.7968 0.033 Uiso 1 1 calc R U . . .
C2 C 0.65170(12) 0.90870(9) 0.76059(10) 0.0357(3) Uani 1 1 d . . . . .
H2 H 0.7118 0.9318 0.8014 0.043 Uiso 1 1 calc R U . . .
C14 C 0.59189(12) 0.58149(8) 0.69945(10) 0.0344(3) Uani 1 1 d . . . . .
H14A H 0.5700 0.6012 0.6406 0.052 Uiso 1 1 calc R U . . .
H14B H 0.6558 0.5388 0.6989 0.052 Uiso 1 1 calc R U . . .
H14C H 0.6221 0.6285 0.7355 0.052 Uiso 1 1 calc R U . . .
C4 C 0.57699(14) 0.88291(9) 0.61335(10) 0.0386(3) Uani 1 1 d . . . . .
H4 H 0.5848 0.8896 0.5535 0.046 Uiso 1 1 calc R U . . .
C15 C 0.50789(14) 0.51033(8) 0.82657(9) 0.0356(3) Uani 1 1 d . . . . .
H15A H 0.5505 0.5532 0.8627 0.053 Uiso 1 1 calc R U . . .
H15B H 0.5600 0.4608 0.8247 0.053 Uiso 1 1 calc R U . . .
H15C H 0.4314 0.4952 0.8508 0.053 Uiso 1 1 calc R U . . .
C22 C 0.09661(14) 0.58548(9) 0.85049(9) 0.0366(3) Uani 1 1 d . . . . .
H22 H 0.0464 0.5381 0.8579 0.044 Uiso 1 1 calc R U . . .
C25 C -0.09582(12) 0.73319(9) 0.64336(10) 0.0364(3) Uani 1 1 d . . . . .
H25A H -0.0528 0.7715 0.6846 0.055 Uiso 1 1 calc R U . . .
H25B H -0.1625 0.7057 0.6705 0.055 Uiso 1 1 calc R U . . .
H25C H -0.1295 0.7646 0.5928 0.055 Uiso 1 1 calc R U . . .
C3 C 0.66347(13) 0.91739(9) 0.67319(11) 0.0425(4) Uani 1 1 d . . . . .
H3 H 0.7311 0.9471 0.6542 0.051 Uiso 1 1 calc R U . . .
C23 C 0.19857(16) 0.59254(11) 0.90143(9) 0.0453(4) Uani 1 1 d . . . . .
H23A H 0.2509 0.6391 0.8958 0.054 Uiso 1 1 calc R U . . .
H23B H 0.2196 0.5511 0.9437 0.054 Uiso 1 1 calc R U . . .
C18 C 0.46165(15) 0.30709(9) 0.52873(10) 0.0405(4) Uani 1 1 d . . . . .
H18A H 0.5343 0.3245 0.5050 0.049 Uiso 1 1 calc R U . . .
H18B H 0.4133 0.2635 0.5020 0.049 Uiso 1 1 calc R U . . .
C31A C 0.1896(4) 0.7971(2) 0.4562(2) 0.0323(9) Uani 0.691(6) 1 d . . P A 1
H31A H 0.2245 0.7592 0.4183 0.039 Uiso 0.691(6) 1 calc R U P A 1
C32A C 0.2403(3) 0.87139(16) 0.46782(16) 0.0446(9) Uani 0.691(6) 1 d . . P A 1
H32A H 0.2074 0.9105 0.5054 0.054 Uiso 0.691(6) 1 calc R U P A 1
H32B H 0.3098 0.8858 0.4386 0.054 Uiso 0.691(6) 1 calc R U P A 1
C32B C 0.2431(6) 0.8101(3) 0.4155(5) 0.0420(18) Uani 0.309(6) 1 d . . P A 2
H32C H 0.2235 0.7639 0.3786 0.050 Uiso 0.309(6) 1 calc R U P A 2
H32D H 0.3085 0.8463 0.4045 0.050 Uiso 0.309(6) 1 calc R U P A 2
C31B C 0.1792(8) 0.8239(5) 0.4825(5) 0.032(2) Uani 0.309(6) 1 d . . P A 2
H31B H 0.1993 0.8702 0.5192 0.038 Uiso 0.309(6) 1 calc R U P A 2

loop_
_atom_site_aniso_label
_atom_site_aniso_U_11
_atom_site_aniso_U_22
_atom_site_aniso_U_33
_atom_site_aniso_U_23
_atom_site_aniso_U_13
_atom_site_aniso_U_12
O32 0.0216(4) 0.0207(4) 0.0209(4) -0.0004(3) -0.0072(3) 0.0029(3)
O34 0.0296(5) 0.0286(5) 0.0181(4) -0.0007(3) -0.0040(3) 0.0023(4)
O31 0.0239(4) 0.0352(5) 0.0200(4) -0.0053(3) 0.0023(3) -0.0054(4)
O33 0.0300(5) 0.0188(5) 0.0460(6) -0.0090(4) -0.0131(4) 0.0057(4)
C9 0.0133(5) 0.0203(6) 0.0150(5) 0.0015(4) 0.0002(4) -0.0018(4)
C10 0.0157(5) 0.0159(5) 0.0173(5) -0.0007(4) -0.0014(4) -0.0002(4)
C28 0.0165(5) 0.0177(6) 0.0209(6) -0.0003(4) -0.0043(4) -0.0031(4)
C7 0.0152(5) 0.0183(6) 0.0198(6) -0.0022(4) -0.0020(4) 0.0024(4)
C11 0.0195(5) 0.0174(5) 0.0193(5) -0.0001(4) 0.0016(4) 0.0009(4)
C8 0.0161(5) 0.0185(6) 0.0181(5) -0.0013(4) -0.0005(4) -0.0024(4)
C6 0.0167(5) 0.0161(5) 0.0243(6) -0.0041(4) 0.0008(4) 0.0013(4)
C12 0.0175(5) 0.0168(6) 0.0257(6) 0.0026(4) -0.0004(4) 0.0007(4)
C19 0.0187(5) 0.0184(6) 0.0215(6) -0.0029(4) 0.0009(4) -0.0035(4)
C29 0.0203(6) 0.0178(6) 0.0276(6) -0.0023(5) -0.0040(5) -0.0005(5)
C1 0.0209(6) 0.0211(6) 0.0312(6) -0.0020(5) -0.0039(5) -0.0006(5)
C27 0.0199(6) 0.0186(6) 0.0263(6) -0.0021(5) -0.0089(5) 0.0019(5)
C13 0.0190(6) 0.0166(6) 0.0339(7) 0.0031(5) -0.0067(5) 0.0025(4)
C20 0.0166(5) 0.0237(6) 0.0300(6) -0.0070(5) 0.0026(5) -0.0041(5)
C24 0.0162(6) 0.0242(6) 0.0340(7) -0.0076(5) -0.0046(5) 0.0012(5)
C5 0.0287(6) 0.0250(6) 0.0271(6) -0.0073(5) 0.0064(5) -0.0043(5)
C16 0.0214(6) 0.0205(6) 0.0370(7) 0.0048(5) 0.0032(5) 0.0044(5)
C17 0.0281(6) 0.0162(6) 0.0390(7) 0.0042(5) 0.0107(5) 0.0032(5)
C30 0.0308(7) 0.0221(6) 0.0347(7) 0.0006(5) -0.0163(5) 0.0048(5)
C26 0.0211(6) 0.0297(7) 0.0386(7) -0.0073(6) -0.0089(5) -0.0018(5)
C21 0.0234(6) 0.0313(7) 0.0288(7) -0.0091(5) 0.0075(5) -0.0031(5)
C2 0.0211(6) 0.0310(7) 0.0539(9) -0.0041(6) -0.0036(6) -0.0078(5)
C14 0.0197(6) 0.0217(6) 0.0612(9) 0.0006(6) -0.0003(6) -0.0005(5)
C4 0.0432(8) 0.0359(8) 0.0401(8) -0.0045(6) 0.0222(6) -0.0073(6)
C15 0.0408(8) 0.0226(7) 0.0390(8) 0.0058(5) -0.0221(6) -0.0027(6)
C22 0.0474(8) 0.0371(8) 0.0274(7) -0.0043(6) 0.0161(6) -0.0054(6)
C25 0.0215(6) 0.0338(7) 0.0525(9) -0.0125(6) -0.0048(6) 0.0068(5)
C3 0.0272(7) 0.0349(8) 0.0677(10) -0.0022(7) 0.0173(7) -0.0112(6)
C23 0.0565(10) 0.0569(10) 0.0240(7) 0.0029(6) 0.0110(7) 0.0125(8)
C18 0.0519(9) 0.0223(7) 0.0507(9) -0.0021(6) 0.0238(7) -0.0025(6)
C31A 0.0406(18) 0.0262(19) 0.027(2) 0.0080(13) -0.0114(16) 0.0039(14)
C32A 0.0545(16) 0.0315(15) 0.0444(14) 0.0124(10) -0.0162(11) -0.0082(12)
C32B 0.049(3) 0.036(3) 0.041(4) 0.009(2) -0.002(3) 0.000(2)
C31B 0.039(3) 0.033(5) 0.022(4) 0.004(3) -0.006(3) 0.012(3)

loop_
_atom_type_symbol
_atom_type_description
_atom_type_scat_dispersion_real
_atom_type_scat_dispersion_imag
_atom_type_scat_source
C C 0.0181 0.0091 'International Tables Vol C Tables 4.2.6.8 and 6.1.1.4'
H H 0.0000 0.0000 'International Tables Vol C Tables 4.2.6.8 and 6.1.1.4'
O O 0.0492 0.0322 'International Tables Vol C Tables 4.2.6.8 and 6.1.1.4'

loop_
_geom_angle_atom_site_label_1
_geom_angle_atom_site_label_2
_geom_angle_atom_site_label_3
_geom_angle
C9 O32 C13 123.68(9)
O32 C9 C8 116.80(10)
O32 C9 C10 119.94(10)
C8 C9 C10 123.13(10)
C9 C10 C28 108.21(9)
C9 C10 C11 109.34(9)
C28 C10 C11 111.53(9)
C9 C10 C19 111.24(9)
C28 C10 C19 104.73(9)
C11 C10 C19 111.68(9)
O34 C28 C27 123.55(10)
O34 C28 C10 121.65(10)
C27 C28 C10 114.58(9)
O31 C7 C6 121.67(10)
O31 C7 C8 121.09(10)
C6 C7 C8 117.21(9)
C12 C11 C10 111.82(9)
C12 C11 H11A 109.3
C10 C11 H11A 109.3
C12 C11 H11B 109.3
C10 C11 H11B 109.3
H11A C11 H11B 107.9
C9 C8 C29 121.63(10)
C9 C8 C7 119.57(10)
C29 C8 C7 118.36(10)
C5 C6 C1 119.75(11)
C5 C6 C7 121.40(10)
C1 C6 C7 118.83(10)
C11 C12 C13 111.72(9)
C11 C12 C16 110.91(9)
C13 C12 C16 111.53(9)
C11 C12 H12 107.5
C13 C12 H12 107.5
C16 C12 H12 107.5
C20 C19 C10 116.00(9)
C20 C19 H19A 108.3
C10 C19 H19A 108.3
C20 C19 H19B 108.3
C10 C19 H19B 108.3
H19A C19 H19B 107.4
O33 C29 C8 120.81(10)
O33 C29 C27 120.30(10)
C8 C29 C27 118.88(10)
C2 C1 C6 120.10(12)
C2 C1 H1 120.0
C6 C1 H1 120.0
C28 C27 C29 109.56(9)
C28 C27 C30 111.12(10)
C29 C27 C30 106.92(10)
C28 C27 C24 105.07(9)
C29 C27 C24 110.77(10)
C30 C27 C24 113.41(10)
O32 C13 C14 104.18(9)
O32 C13 C15 102.19(10)
C14 C13 C15 112.23(11)
O32 C13 C12 110.93(9)
C14 C13 C12 114.91(11)
C15 C13 C12 111.40(10)
C19 C20 C21 113.83(10)
C19 C20 C24 112.61(10)
C21 C20 C24 115.77(10)
C19 C20 H20 104.4
C21 C20 H20 104.4
C24 C20 H20 104.4
C25 C24 C26 106.92(10)
C25 C24 C20 111.05(11)
C26 C24 C20 107.82(10)
C25 C24 C27 110.84(10)
C26 C24 C27 109.00(10)
C20 C24 C27 111.04(9)
C4 C5 C6 119.85(12)
C4 C5 H5 120.1
C6 C5 H5 120.1
C17 C16 C12 112.42(10)
C17 C16 H16A 109.1
C12 C16 H16A 109.1
C17 C16 H16B 109.1
C12 C16 H16B 109.1
H16A C16 H16B 107.9
C18 C17 C16 125.16(12)
C18 C17 H17 117.4
C16 C17 H17 117.4
C31B C30 C27 112.5(3)
C31A C30 C27 112.91(15)
C31A C30 H30A 109.0
C27 C30 H30A 109.0
C31A C30 H30B 109.0
C27 C30 H30B 109.0
H30A C30 H30B 107.8
C31B C30 H30C 109.1
C27 C30 H30C 109.1
C31B C30 H30D 109.1
C27 C30 H30D 109.1
H30C C30 H30D 107.8
C24 C26 H26A 109.5
C24 C26 H26B 109.5
H26A C26 H26B 109.5
C24 C26 H26C 109.5
H26A C26 H26C 109.5
H26B C26 H26C 109.5
C22 C21 C20 112.61(11)
C22 C21 H21A 109.1
C20 C21 H21A 109.1
C22 C21 H21B 109.1
C20 C21 H21B 109.1
H21A C21 H21B 107.8
C1 C2 C3 119.99(12)
C1 C2 H2 120.0
C3 C2 H2 120.0
C13 C14 H14A 109.5
C13 C14 H14B 109.5
H14A C14 H14B 109.5
C13 C14 H14C 109.5
H14A C14 H14C 109.5
H14B C14 H14C 109.5
C5 C4 C3 120.00(13)
C5 C4 H4 120.0
C3 C4 H4 120.0
C13 C15 H15A 109.5
C13 C15 H15B 109.5
H15A C15 H15B 109.5
C13 C15 H15C 109.5
H15A C15 H15C 109.5
H15B C15 H15C 109.5
C23 C22 C21 124.47(14)
C23 C22 H22 117.8
C21 C22 H22 117.8
C24 C25 H25A 109.5
C24 C25 H25B 109.5
H25A C25 H25B 109.5
C24 C25 H25C 109.5
H25A C25 H25C 109.5
H25B C25 H25C 109.5
C4 C3 C2 120.28(12)
C4 C3 H3 119.9
C2 C3 H3 119.9
C22 C23 H23A 120.0
C22 C23 H23B 120.0
H23A C23 H23B 120.0
C17 C18 H18A 120.0
C17 C18 H18B 120.0
H18A C18 H18B 120.0
C32A C31A C30 123.6(3)
C32A C31A H31A 118.2
C30 C31A H31A 118.2
C31A C32A H32A 120.0
C31A C32A H32B 120.0
H32A C32A H32B 120.0
C31B C32B H32C 120.0
C31B C32B H32D 120.0
H32C C32B H32D 120.0
C32B C31B C30 120.8(7)
C32B C31B H31B 119.6
C30 C31B H31B 119.6

loop_
_geom_bond_atom_site_label_1
_geom_bond_atom_site_label_2
_geom_bond_distance
O32 C9 1.3341(13)
O32 C13 1.4788(14)
O34 C28 1.2119(14)
O31 C7 1.2137(14)
O33 C29 1.2243(15)
C9 C8 1.3475(16)
C9 C10 1.5077(15)
C10 C28 1.5224(15)
C10 C11 1.5309(15)
C10 C19 1.5577(15)
C28 C27 1.5215(16)
C7 C6 1.4877(16)
C7 C8 1.5109(15)
C11 C12 1.5282(15)
C11 H11A 0.9900
C11 H11B 0.9900
C8 C29 1.4494(16)
C6 C5 1.3912(17)
C6 C1 1.3967(16)
C12 C13 1.5370(16)
C12 C16 1.5390(16)
C12 H12 1.0000
C19 C20 1.5465(16)
C19 H19A 0.9900
C19 H19B 0.9900
C29 C27 1.5442(15)
C1 C2 1.3773(19)
C1 H1 0.9500
C27 C30 1.5533(17)
C27 C24 1.6027(17)
C13 C14 1.5218(18)
C13 C15 1.5235(17)
C20 C21 1.5545(16)
C20 C24 1.5660(18)
C20 H20 1.0000
C24 C25 1.5374(17)
C24 C26 1.5457(16)
C5 C4 1.3854(19)
C5 H5 0.9500
C16 C17 1.4969(18)
C16 H16A 0.9900
C16 H16B 0.9900
C17 C18 1.312(2)
C17 H17 0.9500
C30 C31B 1.475(10)
C30 C31A 1.536(5)
C30 H30A 0.9900
C30 H30B 0.9900
C30 H30C 0.9900
C30 H30D 0.9900
C26 H26A 0.9800
C26 H26B 0.9800
C26 H26C 0.9800
C21 C22 1.493(2)
C21 H21A 0.9900
C21 H21B 0.9900
C2 C3 1.387(2)
C2 H2 0.9500
C14 H14A 0.9800
C14 H14B 0.9800
C14 H14C 0.9800
C4 C3 1.386(2)
C4 H4 0.9500
C15 H15A 0.9800
C15 H15B 0.9800
C15 H15C 0.9800
C22 C23 1.319(2)
C22 H22 0.9500
C25 H25A 0.9800
C25 H25B 0.9800
C25 H25C 0.9800
C3 H3 0.9500
C23 H23A 0.9500
C23 H23B 0.9500
C18 H18A 0.9500
C18 H18B 0.9500
C31A C32A 1.320(5)
C31A H31A 0.9500
C32A H32A 0.9500
C32A H32B 0.9500
C32B C31B 1.325(12)
C32B H32C 0.9500
C32B H32D 0.9500
C31B H31B 0.9500

loop_
_publcif_info_datablock.id
_publcif_info_datablock.publ_exptl
_publcif_info_datablock.publ_geom
_publcif_info_datablock.structure
{8c4b6315-80fd-4fe0-9721-f74f37473fa9} y y y

loop_
_publcif_info_cif.paper_type
E
